data_7046928
loop_
_publ_author_name
'Jim\'enez-Amezcua, Ignacio'
'Carmona, Francisco J.'
'Romero-Garc\'ia, Ignacio'
'Quir\'os, Miguel'
'Cenis, Jos\'e L'
'Lozano-P\'erez, A Abel'
'Maldonado, Carmen R.'
'Barea, Elisa'

_publ_section_title
;
 Silk fibroin nanoparticles as biocompatible nanocarriers of a novel
 light-responsive CO-prodrug.
;
_journal_issue 31
_journal_name_full 'Dalton transactions (Cambridge, England : 2003)'
_journal_page_first 10434
_journal_page_last 10438
_journal_paper_doi 10.1039/c8dt02125b
_journal_volume 47
_journal_year 2018
_chemical_formula_moiety 'C31 H23 Mn N2 O3 P +, Cl O4 -'
_chemical_formula_sum 'C31 H23 Cl Mn N2 O7 P'
_chemical_formula_weight 656.87
_space_group_crystal_system monoclinic
_space_group_IT_number 14
_space_group_name_Hall '-P 2yn'
_space_group_name_H-M_alt 'P 1 21/n 1'
_symmetry_space_group_name_Hall '-P 2yn'
_symmetry_space_group_name_H-M 'P 1 21/n 1'
_atom_sites_solution_hydrogens geom
_atom_sites_solution_primary dual
_atom_sites_solution_secondary difmap
_audit_creation_method SHELXL-2014/7
_audit_update_record
;
2018-03-02 deposited with the CCDC.
2018-07-04 downloaded from the CCDC.
;
_cell_angle_alpha 90
_cell_angle_beta 100.0170(10)
_cell_angle_gamma 90
_cell_formula_units_Z 4
_cell_length_a 10.5698(4)
_cell_length_b 21.1564(9)
_cell_length_c 12.7711(5)
_cell_measurement_reflns_used 5364
_cell_measurement_temperature 100(2)
_cell_measurement_theta_max 23.27
_cell_measurement_theta_min 2.52
_cell_volume 2812.33(19)
_computing_cell_refinement 'Bruker SAINT'
_computing_data_collection 'Bruker APEX2'
_computing_data_reduction 'Bruker SAINT'
_computing_structure_refinement 'SHELXL-2014/7 (Sheldrick, 2014)'
_computing_structure_solution 'SHELXT-2014/5 (Sheldrick, 2014)'
_diffrn_ambient_temperature 100(2)
_diffrn_measured_fraction_theta_full 0.993
_diffrn_measured_fraction_theta_max 0.969
_diffrn_measurement_device_type 'Bruker APEX-II CCD'
_diffrn_measurement_method '\f and \w scans'
_diffrn_radiation_type MoK\a
_diffrn_radiation_wavelength 0.71073
_diffrn_reflns_av_R_equivalents 0.0733
_diffrn_reflns_av_unetI/netI 0.0939
_diffrn_reflns_Laue_measured_fraction_full 0.993
_diffrn_reflns_Laue_measured_fraction_max 0.969
_diffrn_reflns_limit_h_max 11
_diffrn_reflns_limit_h_min -13
_diffrn_reflns_limit_k_max 28
_diffrn_reflns_limit_k_min -23
_diffrn_reflns_limit_l_max 15
_diffrn_reflns_limit_l_min -17
_diffrn_reflns_number 20536
_diffrn_reflns_point_group_measured_fraction_full 0.993
_diffrn_reflns_point_group_measured_fraction_max 0.969
_diffrn_reflns_theta_full 25.242
_diffrn_reflns_theta_max 28.747
_diffrn_reflns_theta_min 2.313
_exptl_absorpt_coefficient_mu 0.675
_exptl_absorpt_correction_T_max 0.7458
_exptl_absorpt_correction_T_min 0.6424
_exptl_absorpt_correction_type multi-scan
_exptl_absorpt_process_details 'Bruker SADABS-2014/5 (Bruker, 2014)'
_exptl_crystal_colour yellow
_exptl_crystal_density_diffrn 1.551
_exptl_crystal_description prismatic
_exptl_crystal_F_000 1344
_exptl_crystal_size_max 0.140
_exptl_crystal_size_mid 0.120
_exptl_crystal_size_min 0.120
_refine_diff_density_max 0.461
_refine_diff_density_min -0.531
_refine_diff_density_rms 0.095
_refine_ls_extinction_method none
_refine_ls_goodness_of_fit_ref 1.023
_refine_ls_hydrogen_treatment constr
_refine_ls_matrix_type full
_refine_ls_number_parameters 388
_refine_ls_number_reflns 7076
_refine_ls_number_restraints 0
_refine_ls_restrained_S_all 1.023
_refine_ls_R_factor_all 0.0994
_refine_ls_R_factor_gt 0.0505
_refine_ls_shift/su_max 0.000
_refine_ls_shift/su_mean 0.000
_refine_ls_structure_factor_coef Fsqd
_refine_ls_weighting_details 'w=1/[\s^2^(Fo^2^)+(0.0200P)^2^+2.5000P] where P=(Fo^2^+2Fc^2^)/3'
_refine_ls_weighting_scheme calc
_refine_ls_wR_factor_gt 0.0824
_refine_ls_wR_factor_ref 0.0954
_reflns_Friedel_coverage 0.000
_reflns_number_gt 4695
_reflns_number_total 7076
_reflns_threshold_expression 'I > 2\s(I)'
_cod_data_source_file c8dt02125b2.cif
_cod_data_source_block mnbpc
_cod_depositor_comments 'Adding full bibliography for 7046928.cif.'
_cod_database_code 7046928
_shelx_shelxl_version_number 2014/7
_shelx_space_group_comment
;
The symmetry employed for this shelxl refinement is uniquely defined
by the following loop, which should always be used as a source of
symmetry information in preference to the above space-group names.
They are only intended as comments.
;
_shelx_estimated_absorpt_t_min 0.911
_shelx_estimated_absorpt_t_max 0.923

loop_
_space_group_symop_operation_xyz
'x, y, z'
'-x+1/2, y+1/2, -z+1/2'
'-x, -y, -z'
'x-1/2, -y-1/2, z-1/2'

loop_
_atom_site_label
_atom_site_type_symbol
_atom_site_fract_x
_atom_site_fract_y
_atom_site_fract_z
_atom_site_U_iso_or_equiv
_atom_site_adp_type
_atom_site_occupancy
_atom_site_site_symmetry_order
_atom_site_calc_flag
_atom_site_refinement_flags_posn
_atom_site_refinement_flags_adp
Mn Mn 0.18247(4) 0.40627(2) 0.12715(3) 0.01084(10) Uani 1 1 d . .
C1 C 0.0301(3) 0.41357(13) 0.1716(2) 0.0162(6) Uani 1 1 d . .
O1 O -0.06876(18) 0.41650(9) 0.19694(17) 0.0256(5) Uani 1 1 d . .
C2 C 0.1745(2) 0.48581(13) 0.0756(2) 0.0153(6) Uani 1 1 d . .
O2 O 0.16999(19) 0.53627(9) 0.04087(16) 0.0257(5) Uani 1 1 d . .
C3 C 0.0953(3) 0.37853(13) -0.0027(2) 0.0176(6) Uani 1 1 d . .
O3 O 0.0370(2) 0.36630(11) -0.08385(16) 0.0319(5) Uani 1 1 d . .
P P 0.29160(6) 0.44880(3) 0.29235(5) 0.00976(14) Uani 1 1 d . .
C11A C 0.4411(2) 0.49011(12) 0.28168(19) 0.0115(5) Uani 1 1 d . .
C12A C 0.5458(2) 0.45765(13) 0.25312(19) 0.0131(5) Uani 1 1 d . .
H12A H 0.5409 0.4132 0.2428 0.016 Uiso 1 1 d R U
C13A C 0.6561(2) 0.48964(13) 0.2398(2) 0.0165(6) Uani 1 1 d . .
H13A H 0.7268 0.4669 0.2219 0.020 Uiso 1 1 d R U
C14A C 0.6642(3) 0.55484(14) 0.2524(2) 0.0182(6) Uani 1 1 d . .
H14A H 0.7397 0.5767 0.2425 0.022 Uiso 1 1 d R U
C15A C 0.5610(3) 0.58758(13) 0.2795(2) 0.0168(6) Uani 1 1 d . .
H15A H 0.5659 0.6322 0.2882 0.020 Uiso 1 1 d R U
C16A C 0.4507(2) 0.55587(12) 0.2942(2) 0.0135(6) Uani 1 1 d . .
H16A H 0.3808 0.5789 0.3130 0.016 Uiso 1 1 d R U
C21A C 0.3275(2) 0.38861(12) 0.39638(19) 0.0122(5) Uani 1 1 d . .
C22A C 0.2247(3) 0.36923(13) 0.4445(2) 0.0177(6) Uani 1 1 d . .
H22A H 0.1436 0.3894 0.4260 0.021 Uiso 1 1 d R U
C23A C 0.2401(3) 0.32101(14) 0.5187(2) 0.0228(7) Uani 1 1 d . .
H23A H 0.1702 0.3091 0.5523 0.027 Uiso 1 1 d R U
C24A C 0.3563(3) 0.29010(13) 0.5443(2) 0.0221(7) Uani 1 1 d . .
H24A H 0.3661 0.2564 0.5942 0.026 Uiso 1 1 d R U
C25A C 0.4583(3) 0.30841(13) 0.4967(2) 0.0211(6) Uani 1 1 d . .
H25A H 0.5383 0.2871 0.5141 0.025 Uiso 1 1 d R U
C26A C 0.4450(3) 0.35777(13) 0.4235(2) 0.0169(6) Uani 1 1 d . .
H26A H 0.5161 0.3704 0.3920 0.020 Uiso 1 1 d R U
C31A C 0.2052(2) 0.50821(12) 0.3575(2) 0.0120(5) Uani 1 1 d . .
C32A C 0.0988(2) 0.54041(12) 0.3032(2) 0.0134(6) Uani 1 1 d . .
H32A H 0.0658 0.5298 0.2314 0.016 Uiso 1 1 d R U
C33A C 0.0404(2) 0.58793(12) 0.3531(2) 0.0166(6) Uani 1 1 d . .
H33A H -0.0334 0.6089 0.3160 0.020 Uiso 1 1 d R U
C34A C 0.0902(3) 0.60459(13) 0.4573(2) 0.0179(6) Uani 1 1 d . .
H34A H 0.0521 0.6379 0.4909 0.022 Uiso 1 1 d R U
C35A C 0.1953(3) 0.57253(13) 0.5122(2) 0.0198(6) Uani 1 1 d . .
H35A H 0.2286 0.5835 0.5838 0.024 Uiso 1 1 d R U
C36A C 0.2522(3) 0.52448(13) 0.4631(2) 0.0166(6) Uani 1 1 d . .
H36A H 0.3238 0.5024 0.5016 0.020 Uiso 1 1 d R U
N1B N 0.35256(19) 0.38426(10) 0.08155(16) 0.0110(5) Uani 1 1 d . .
C2B C 0.4138(3) 0.41941(13) 0.0181(2) 0.0165(6) Uani 1 1 d . .
H2B H 0.3748 0.4576 -0.0103 0.020 Uiso 1 1 d R U
C3B C 0.5308(3) 0.40235(14) -0.0075(2) 0.0194(6) Uani 1 1 d . .
H3B H 0.5708 0.4280 -0.0534 0.023 Uiso 1 1 d R U
C4B C 0.5886(3) 0.34739(14) 0.0350(2) 0.0200(6) Uani 1 1 d . .
H4B H 0.6709 0.3356 0.0213 0.024 Uiso 1 1 d R U
C5B C 0.5255(3) 0.30968(13) 0.0976(2) 0.0168(6) Uani 1 1 d . .
H5B H 0.5633 0.2713 0.1264 0.020 Uiso 1 1 d R U
C5AB C 0.4066(2) 0.32834(12) 0.11809(19) 0.0124(5) Uani 1 1 d . .
C6B C 0.3663(3) 0.23301(13) 0.2259(2) 0.0182(6) Uani 1 1 d . .
H6B H 0.4493 0.2167 0.2228 0.022 Uiso 1 1 d R U
C6AB C 0.3284(2) 0.29075(12) 0.1794(2) 0.0124(5) Uani 1 1 d . .
C7B C 0.2829(3) 0.19940(13) 0.2765(2) 0.0193(6) Uani 1 1 d . .
H7B H 0.3073 0.1596 0.3080 0.023 Uiso 1 1 d R U
C8B C 0.1632(3) 0.22454(13) 0.2805(2) 0.0188(6) Uani 1 1 d . .
H8B H 0.1033 0.2020 0.3138 0.023 Uiso 1 1 d R U
C9B C 0.1322(3) 0.28307(12) 0.2353(2) 0.0148(6) Uani 1 1 d . .
H9B H 0.0503 0.3004 0.2393 0.018 Uiso 1 1 d R U
N10B N 0.2121(2) 0.31659(10) 0.18608(16) 0.0116(5) Uani 1 1 d . .
Cl Cl 0.26366(6) 0.24529(3) 0.84096(5) 0.01783(15) Uani 1 1 d . .
O1P O 0.2032(2) 0.29328(9) 0.76834(15) 0.0269(5) Uani 1 1 d . .
O2P O 0.2372(2) 0.25706(11) 0.94589(16) 0.0329(5) Uani 1 1 d . .
O3P O 0.2130(2) 0.18441(10) 0.80518(18) 0.0424(6) Uani 1 1 d . .
O4P O 0.3992(2) 0.24642(14) 0.8448(2) 0.0516(7) Uani 1 1 d . .

loop_
_atom_site_aniso_label
_atom_site_aniso_U_11
_atom_site_aniso_U_22
_atom_site_aniso_U_33
_atom_site_aniso_U_23
_atom_site_aniso_U_13
_atom_site_aniso_U_12
Mn 0.0088(2) 0.0106(2) 0.0127(2) 0.00040(17) 0.00075(14) 0.00230(16)
C1 0.0144(15) 0.0127(15) 0.0199(14) 0.0010(11) -0.0018(11) 0.0001(10)
O1 0.0148(11) 0.0229(12) 0.0419(13) 0.0004(10) 0.0124(9) 0.0029(8)
C2 0.0116(14) 0.0208(16) 0.0136(14) 0.0006(12) 0.0026(10) 0.0053(11)
O2 0.0274(12) 0.0190(12) 0.0321(12) 0.0109(9) 0.0093(9) 0.0085(9)
C3 0.0125(14) 0.0162(15) 0.0242(16) 0.0013(12) 0.0033(12) 0.0077(11)
O3 0.0272(12) 0.0392(14) 0.0235(12) -0.0120(10) -0.0118(9) 0.0117(10)
P 0.0084(3) 0.0090(3) 0.0118(3) 0.0010(3) 0.0015(2) 0.0018(2)
C11A 0.0107(13) 0.0125(14) 0.0106(13) 0.0026(10) -0.0001(10) 0.0010(10)
C12A 0.0104(13) 0.0150(14) 0.0131(13) -0.0008(11) 0.0000(10) 0.0033(10)
C13A 0.0102(14) 0.0238(16) 0.0153(14) -0.0006(12) 0.0018(10) 0.0019(11)
C14A 0.0122(14) 0.0265(17) 0.0152(14) 0.0018(12) 0.0007(11) -0.0066(11)
C15A 0.0178(15) 0.0121(14) 0.0192(14) 0.0010(12) -0.0001(11) -0.0046(11)
C16A 0.0146(14) 0.0130(14) 0.0133(13) 0.0008(11) 0.0032(10) 0.0021(10)
C21A 0.0147(14) 0.0085(13) 0.0125(13) -0.0011(10) 0.0004(10) 0.0001(10)
C22A 0.0146(15) 0.0200(15) 0.0178(15) 0.0035(12) 0.0006(11) -0.0013(11)
C23A 0.0254(17) 0.0218(17) 0.0203(15) 0.0070(13) 0.0020(12) -0.0057(12)
C24A 0.0394(19) 0.0108(15) 0.0151(15) 0.0046(11) 0.0022(13) 0.0013(12)
C25A 0.0269(17) 0.0187(16) 0.0172(15) 0.0021(12) 0.0021(12) 0.0132(12)
C26A 0.0186(15) 0.0175(15) 0.0155(14) 0.0016(11) 0.0056(11) 0.0064(11)
C31A 0.0123(14) 0.0093(13) 0.0155(14) 0.0009(10) 0.0052(10) 0.0015(10)
C32A 0.0158(14) 0.0105(14) 0.0137(13) -0.0002(11) 0.0019(10) -0.0003(10)
C33A 0.0117(14) 0.0122(14) 0.0256(15) -0.0006(12) 0.0024(11) 0.0031(10)
C34A 0.0178(15) 0.0131(15) 0.0254(15) -0.0007(12) 0.0110(12) 0.0035(11)
C35A 0.0250(16) 0.0210(16) 0.0142(14) -0.0039(12) 0.0055(12) 0.0029(12)
C36A 0.0168(15) 0.0175(15) 0.0152(14) 0.0026(11) 0.0018(11) 0.0041(11)
N1B 0.0101(11) 0.0131(12) 0.0093(11) -0.0003(9) 0.0004(8) 0.0012(8)
C2B 0.0189(15) 0.0169(15) 0.0137(14) 0.0014(11) 0.0029(11) 0.0011(11)
C3B 0.0180(15) 0.0275(17) 0.0143(14) -0.0039(13) 0.0073(11) -0.0022(12)
C4B 0.0109(14) 0.0298(17) 0.0199(15) -0.0072(13) 0.0045(11) 0.0017(12)
C5B 0.0157(15) 0.0175(15) 0.0161(14) -0.0053(12) -0.0001(11) 0.0047(11)
C5AB 0.0127(14) 0.0124(14) 0.0110(13) -0.0027(11) -0.0014(10) 0.0022(10)
C6B 0.0168(15) 0.0126(14) 0.0235(16) -0.0019(12) -0.0009(12) 0.0043(11)
C6AB 0.0119(13) 0.0121(14) 0.0125(13) -0.0051(10) -0.0002(10) 0.0018(10)
C7B 0.0261(16) 0.0100(14) 0.0200(15) 0.0019(11) -0.0010(12) 0.0008(11)
C8B 0.0224(16) 0.0151(15) 0.0194(15) 0.0012(12) 0.0050(12) -0.0040(11)
C9B 0.0137(14) 0.0141(14) 0.0168(14) -0.0020(11) 0.0031(11) -0.0037(10)
N10B 0.0125(12) 0.0088(11) 0.0125(11) -0.0039(9) -0.0005(9) 0.0012(8)
Cl 0.0167(3) 0.0180(4) 0.0190(3) -0.0022(3) 0.0037(3) -0.0020(3)
O1P 0.0375(13) 0.0175(11) 0.0246(12) 0.0059(9) 0.0018(9) -0.0037(9)
O2P 0.0338(13) 0.0491(15) 0.0173(11) -0.0012(10) 0.0084(9) 0.0021(11)
O3P 0.0658(18) 0.0170(12) 0.0353(14) -0.0016(10) -0.0163(12) -0.0060(11)
O4P 0.0156(13) 0.083(2) 0.0583(17) -0.0025(15) 0.0124(11) 0.0015(12)

loop_
_atom_type_symbol
_atom_type_description
_atom_type_scat_dispersion_real
_atom_type_scat_dispersion_imag
_atom_type_scat_source
C C 0.0033 0.0016 'International Tables Vol C Tables 4.2.6.8 and 6.1.1.4'
H H 0.0000 0.0000 'International Tables Vol C Tables 4.2.6.8 and 6.1.1.4'
N N 0.0061 0.0033 'International Tables Vol C Tables 4.2.6.8 and 6.1.1.4'
O O 0.0106 0.0060 'International Tables Vol C Tables 4.2.6.8 and 6.1.1.4'
P P 0.1023 0.0942 'International Tables Vol C Tables 4.2.6.8 and 6.1.1.4'
Cl Cl 0.1484 0.1585 'International Tables Vol C Tables 4.2.6.8 and 6.1.1.4'
Mn Mn 0.3368 0.7283 'International Tables Vol C Tables 4.2.6.8 and 6.1.1.4'

loop_
_geom_angle_atom_site_label_1
_geom_angle_atom_site_label_2
_geom_angle_atom_site_label_3
_geom_angle
C2 Mn C1 92.72(12)
C2 Mn C3 89.10(12)
C1 Mn C3 88.68(12)
C2 Mn N1B 95.52(10)
C1 Mn N1B 171.60(11)
C3 Mn N1B 89.86(10)
C2 Mn N10B 173.91(10)
C1 Mn N10B 92.96(11)
C3 Mn N10B 93.23(10)
N1B Mn N10B 78.87(8)
C2 Mn P 87.47(9)
C1 Mn P 90.58(8)
C3 Mn P 176.45(9)
N1B Mn P 91.37(6)
N10B Mn P 90.28(6)
O1 C1 Mn 177.3(2)
O2 C2 Mn 178.7(2)
O3 C3 Mn 174.3(2)
C21A P C11A 108.25(11)
C21A P C31A 101.77(12)
C11A P C31A 102.15(12)
C21A P Mn 112.62(8)
C11A P Mn 113.77(8)
C31A P Mn 117.04(9)
C16A C11A C12A 118.1(2)
C16A C11A P 120.72(19)
C12A C11A P 121.0(2)
C13A C12A C11A 120.8(2)
C13A C12A H12A 119.6
C11A C12A H12A 119.6
C12A C13A C14A 120.5(3)
C12A C13A H13A 119.7
C14A C13A H13A 119.7
C15A C14A C13A 119.3(3)
C15A C14A H14A 120.3
C13A C14A H14A 120.3
C16A C15A C14A 120.6(3)
C16A C15A H15A 119.7
C14A C15A H15A 119.7
C15A C16A C11A 120.7(2)
C15A C16A H16A 119.7
C11A C16A H16A 119.7
C26A C21A C22A 118.7(2)
C26A C21A P 124.7(2)
C22A C21A P 116.34(19)
C23A C22A C21A 120.6(3)
C23A C22A H22A 119.7
C21A C22A H22A 119.7
C24A C23A C22A 120.4(3)
C24A C23A H23A 119.8
C22A C23A H23A 119.8
C23A C24A C25A 119.6(3)
C23A C24A H24A 120.2
C25A C24A H24A 120.2
C24A C25A C26A 120.7(3)
C24A C25A H25A 119.7
C26A C25A H25A 119.7
C25A C26A C21A 120.0(3)
C25A C26A H26A 120.0
C21A C26A H26A 120.0
C32A C31A C36A 118.8(2)
C32A C31A P 122.1(2)
C36A C31A P 118.98(19)
C33A C32A C31A 120.7(2)
C33A C32A H32A 119.7
C31A C32A H32A 119.7
C34A C33A C32A 119.9(2)
C34A C33A H33A 120.1
C32A C33A H33A 120.1
C35A C34A C33A 119.8(3)
C35A C34A H34A 120.1
C33A C34A H34A 120.1
C34A C35A C36A 120.3(3)
C34A C35A H35A 119.8
C36A C35A H35A 119.8
C35A C36A C31A 120.5(2)
C35A C36A H36A 119.7
C31A C36A H36A 119.7
C2B N1B C5AB 118.0(2)
C2B N1B Mn 125.90(18)
C5AB N1B Mn 116.05(17)
N1B C2B C3B 122.8(3)
N1B C2B H2B 118.6
C3B C2B H2B 118.6
C4B C3B C2B 118.7(3)
C4B C3B H3B 120.6
C2B C3B H3B 120.6
C3B C4B C5B 119.3(3)
C3B C4B H4B 120.4
C5B C4B H4B 120.4
C4B C5B C5AB 119.4(3)
C4B C5B H5B 120.3
C5AB C5B H5B 120.3
N1B C5AB C5B 121.6(2)
N1B C5AB C6AB 114.4(2)
C5B C5AB C6AB 124.0(2)
C7B C6B C6AB 119.7(3)
C7B C6B H6B 120.2
C6AB C6B H6B 120.2
N10B C6AB C6B 121.6(2)
N10B C6AB C5AB 114.5(2)
C6B C6AB C5AB 123.9(2)
C6B C7B C8B 118.9(3)
C6B C7B H7B 120.5
C8B C7B H7B 120.5
C9B C8B C7B 118.7(3)
C9B C8B H8B 120.6
C7B C8B H8B 120.6
N10B C9B C8B 123.2(3)
N10B C9B H9B 118.4
C8B C9B H9B 118.4
C9B N10B C6AB 117.8(2)
C9B N10B Mn 126.52(18)
C6AB N10B Mn 115.58(17)
O4P Cl O2P 108.83(14)
O4P Cl O3P 110.02(16)
O2P Cl O3P 109.22(15)
O4P Cl O1P 109.83(15)
O2P Cl O1P 109.88(13)
O3P Cl O1P 109.05(12)

loop_
_geom_bond_atom_site_label_1
_geom_bond_atom_site_label_2
_geom_bond_distance
Mn C2 1.804(3)
Mn C1 1.805(3)
Mn C3 1.848(3)
Mn N1B 2.038(2)
Mn N10B 2.045(2)
Mn P 2.3968(7)
C1 O1 1.148(3)
C2 O2 1.154(3)
C3 O3 1.139(3)
P C21A 1.832(3)
P C11A 1.832(3)
P C31A 1.836(3)
C11A C16A 1.402(4)
C11A C12A 1.403(3)
C12A C13A 1.384(4)
C12A H12A 0.9500
C13A C14A 1.390(4)
C13A H13A 0.9500
C14A C15A 1.386(4)
C14A H14A 0.9500
C15A C16A 1.386(4)
C15A H15A 0.9500
C16A H16A 0.9500
C21A C26A 1.393(3)
C21A C22A 1.400(4)
C22A C23A 1.383(4)
C22A H22A 0.9500
C23A C24A 1.380(4)
C23A H23A 0.9500
C24A C25A 1.382(4)
C24A H24A 0.9500
C25A C26A 1.392(4)
C25A H25A 0.9500
C26A H26A 0.9500
C31A C32A 1.392(3)
C31A C36A 1.397(4)
C32A C33A 1.391(4)
C32A H32A 0.9500
C33A C34A 1.389(4)
C33A H33A 0.9500
C34A C35A 1.383(4)
C34A H34A 0.9500
C35A C36A 1.386(4)
C35A H35A 0.9500
C36A H36A 0.9500
N1B C2B 1.345(3)
N1B C5AB 1.360(3)
C2B C3B 1.382(4)
C2B H2B 0.9500
C3B C4B 1.380(4)
C3B H3B 0.9500
C4B C5B 1.381(4)
C4B H4B 0.9500
C5B C5AB 1.385(4)
C5B H5B 0.9500
C5AB C6AB 1.468(4)
C6B C7B 1.378(4)
C6B C6AB 1.386(4)
C6B H6B 0.9500
C6AB N10B 1.361(3)
C7B C8B 1.382(4)
C7B H7B 0.9500
C8B C9B 1.381(4)
C8B H8B 0.9500
C9B N10B 1.340(3)
C9B H9B 0.9500
Cl O4P 1.425(2)
Cl O2P 1.438(2)
Cl O3P 1.438(2)
Cl O1P 1.447(2)
